data_4075786
loop_
_publ_author_name
'Nemes, Gabriela Cretiu'
'Silaghi-Dumitrescu, Luminita'
'Silaghi-Dumitrescu, Ioan'
'Escudi\'e, Jean'
'Ranaivonjatovo, Henri'
'Molloy, Kieran C.'
'Mahon, Mary F.'
'Zukerman-Schpector, Julio'

_publ_section_title
;
 Difluorenylsilanes, -germanes, and -stannanes Exhibiting an Unprecedented
 Parallel Arrangement of the Fluorene Units
;
_journal_issue 6
_journal_name_full Organometallics
_journal_page_first 1134
_journal_paper_doi 10.1021/om049543y
_journal_volume 24
_journal_year 2005
_chemical_formula_sum 'C34 H40 Si2 Sn'
_chemical_formula_weight 623.54
_chemical_name_systematic
; 
 ? 
;
_space_group_IT_number 43
_symmetry_cell_setting orthorhombic
_symmetry_space_group_name_Hall 'F 2 -2d'
_symmetry_space_group_name_H-M 'F d d 2'
_atom_sites_solution_hydrogens geom
_atom_sites_solution_primary direct
_atom_sites_solution_secondary difmap
_audit_creation_method SHELXL
_cell_angle_alpha 90.00
_cell_angle_beta 90.00
_cell_angle_gamma 90.00
_cell_formula_units_Z 8
_cell_length_a 20.000(3)
_cell_length_b 32.881(5)
_cell_length_c 9.7950(10)
_cell_measurement_reflns_used 25
_cell_measurement_temperature 293(2)
_cell_measurement_theta_max 19.6
_cell_measurement_theta_min 12.6
_cell_volume 6441.4(15)
_computing_cell_refinement 'Nonius CAD4 software'
_computing_data_collection 'Nonius CAD4 software'
_computing_data_reduction 'XCAD (P.McArdle, 2000)'
_computing_molecular_graphics 'ORTEX (P.McArdle, 1995)'
_computing_publication_material 'SHELXL-97/2 (Sheldrick,1997)'
_computing_structure_refinement 'SHELXL-93 (Sheldrick, 1993)'
_computing_structure_solution 'SHELXS-86 (Sheldrick, 1990)'
_diffrn_ambient_temperature 293(2)
_diffrn_measured_fraction_theta_full 1.000
_diffrn_measured_fraction_theta_max 1.000
_diffrn_measurement_device 'Enraf-Nonius CAD4 diffractometer'
_diffrn_measurement_method 'scintillation counter'
_diffrn_radiation_monochromator graphite
_diffrn_radiation_source 'fine-focus sealed tube'
_diffrn_radiation_type MoK\a
_diffrn_radiation_wavelength 0.71069
_diffrn_reflns_av_R_equivalents 0.0133
_diffrn_reflns_av_sigmaI/netI 0.0215
_diffrn_reflns_limit_h_max 23
_diffrn_reflns_limit_h_min 0
_diffrn_reflns_limit_k_max 39
_diffrn_reflns_limit_k_min 0
_diffrn_reflns_limit_l_max 11
_diffrn_reflns_limit_l_min 0
_diffrn_reflns_number 1643
_diffrn_reflns_theta_full 24.97
_diffrn_reflns_theta_max 24.97
_diffrn_reflns_theta_min 2.38
_exptl_absorpt_coefficient_mu 0.888
_exptl_absorpt_correction_T_max 0.842
_exptl_absorpt_correction_T_min 0.823
_exptl_crystal_density_diffrn 1.286
_exptl_crystal_description Block
_exptl_crystal_F_000 2576
_exptl_crystal_size_max 0.20
_exptl_crystal_size_mid 0.22
_exptl_crystal_size_min 0.20
_refine_diff_density_max 0.262
_refine_diff_density_min -0.197
_refine_diff_density_rms 0.034
_refine_ls_abs_structure_details 'Flack H D (1983), Acta Cryst. A39, 876-881'
_refine_ls_abs_structure_Flack -0.03(3)
_refine_ls_extinction_coef 0.00013(3)
_refine_ls_extinction_expression Fc^*^=kFc[1+0.001xFc^2^\l^3^/sin(2\q)]^-1/4^
_refine_ls_extinction_method SHELXL
_refine_ls_goodness_of_fit_all 1.034
_refine_ls_goodness_of_fit_obs 1.066
_refine_ls_matrix_type full
_refine_ls_number_parameters 173
_refine_ls_number_reflns 1509
_refine_ls_number_restraints 1
_refine_ls_restrained_S_all 1.034
_refine_ls_restrained_S_obs 1.065
_refine_ls_R_factor_all 0.0250
_refine_ls_R_factor_obs 0.0210
_refine_ls_shift/esd_max 0.000
_refine_ls_shift/esd_mean 0.000
_refine_ls_structure_factor_coef Fsqd
_refine_ls_weighting_details 'w=1/[\s^2^(Fo^2^)+(0.0337P)^2^+0.2510P] where P=(Fo^2^+2Fc^2^)/3'
_refine_ls_weighting_scheme calc
_refine_ls_wR_factor_all 0.0535
_refine_ls_wR_factor_obs 0.0521
_reflns_number_observed 1367
_reflns_number_total 1509
_reflns_observed_criterion >2sigma(I)
_cod_data_source_file om049543ysi20041215_103715.cif
_cod_data_source_block 5c
_cod_depositor_comments
;
The following automatic conversions were performed:

'_symmetry_cell_setting' value 'Orthorhombic' changed to
'orthorhombic' according to
/home/saulius/struct/CIF-dictionaries/cif_core.dic dictionary named
'cif_core.dic' version 2.4.1 from 2010-06-29.

Automatic conversion script
Id: cif_fix_values 1715 2011-07-08 13:25:40Z adriana 

The following automatic conversions were performed:

'_refine_ls_weighting_scheme' value 'calc
w=1/[\s^2^(Fo^2^)+(0.0337P)^2^+0.2510P] where P=(Fo^2^+2Fc^2^)/3' was
changed to 'calc'. New tag '_refine_ls_weighting_details' was
created. The value of the new tag was set to
'w=1/[\s^2^(Fo^2^)+(0.0337P)^2^+0.2510P] where P=(Fo^2^+2Fc^2^)/3'.

Automatic conversion script
Id: cif_fix_values 3143 2015-03-26 13:38:13Z robertas 
;
_cod_original_sg_symbol_H-M Fdd2
_cod_database_code 4075786

loop_
_symmetry_equiv_pos_as_xyz
'x, y, z'
'-x, -y, z'
'x+1/4, -y+1/4, z+1/4'
'-x+1/4, y+1/4, z+1/4'
'x, y+1/2, z+1/2'
'-x, -y+1/2, z+1/2'
'x+1/4, -y+3/4, z+3/4'
'-x+1/4, y+3/4, z+3/4'
'x+1/2, y, z+1/2'
'-x+1/2, -y, z+1/2'
'x+3/4, -y+1/4, z+3/4'
'-x+3/4, y+1/4, z+3/4'
'x+1/2, y+1/2, z'
'-x+1/2, -y+1/2, z'
'x+3/4, -y+3/4, z+1/4'
'-x+3/4, y+3/4, z+1/4'

loop_
_atom_site_aniso_label
_atom_site_aniso_U_11
_atom_site_aniso_U_22
_atom_site_aniso_U_33
_atom_site_aniso_U_23
_atom_site_aniso_U_13
_atom_site_aniso_U_12
Sn1 0.0959(3) 0.0530(2) 0.03241(15) 0.000 0.000 -0.0187(2)
Si1 0.0945(8) 0.0764(7) 0.0920(10) -0.0201(7) 0.0445(8) -0.0320(6)
C1 0.062(2) 0.056(2) 0.062(2) -0.015(2) 0.009(2) -0.013(2)
C2 0.104(3) 0.054(2) 0.079(3) -0.010(2) 0.007(3) -0.016(2)
C3 0.110(4) 0.062(3) 0.109(5) -0.021(3) 0.009(4) -0.003(2)
C4 0.097(4) 0.087(4) 0.110(5) -0.055(4) 0.018(3) -0.006(3)
C5 0.085(3) 0.099(4) 0.068(3) -0.037(3) 0.006(2) -0.001(3)
C6 0.051(2) 0.083(3) 0.054(2) -0.022(2) 0.004(2) -0.010(2)
C7 0.049(2) 0.080(3) 0.048(2) -0.012(2) -0.002(2) -0.003(2)
C8 0.068(2) 0.127(3) 0.052(3) -0.009(2) -0.007(4) 0.007(3)
C9 0.073(3) 0.126(4) 0.069(3) 0.014(3) -0.012(3) 0.024(3)
C10 0.060(2) 0.089(3) 0.096(4) 0.009(3) -0.003(3) 0.012(2)
C11 0.057(2) 0.071(2) 0.075(3) -0.012(3) 0.010(2) 0.001(2)
C12 0.047(2) 0.071(2) 0.053(2) -0.009(2) 0.004(2) -0.0061(14)
C13 0.067(2) 0.053(2) 0.047(2) -0.010(2) 0.011(2) -0.016(2)
C14 0.078(3) 0.114(4) 0.171(7) -0.046(4) 0.033(4) -0.031(3)
C15 0.127(5) 0.107(4) 0.235(12) -0.056(5) 0.115(8) -0.025(4)
C16 0.177(7) 0.092(4) 0.067(3) -0.040(3) 0.037(4) -0.038(4)
C17 0.194(8) 0.191(7) 0.121(6) 0.048(6) 0.066(6) -0.067(6)

loop_
_atom_site_label
_atom_site_type_symbol
_atom_site_fract_x
_atom_site_fract_y
_atom_site_fract_z
_atom_site_U_iso_or_equiv
_atom_site_thermal_displace_type
_atom_site_occupancy
_atom_site_calc_flag
_atom_site_refinement_flags
Sn1 Sn 0.0000 0.0000 0.00117(6) 0.06043(14) Uani 1 d S
Si1 Si 0.15711(7) 0.04115(4) 0.0338(2) 0.0876(4) Uani 1 d .
C1 C 0.0518(2) 0.06437(12) 0.2027(4) 0.0599(10) Uani 1 d .
C2 C 0.0284(3) 0.10060(13) 0.1509(6) 0.0791(13) Uani 1 d .
H2 H 0.0241(3) 0.10424(13) 0.0572(6) 0.095 Uiso 1 calc R
C3 C 0.0112(3) 0.13155(15) 0.2404(7) 0.094(2) Uani 1 d .
H3 H -0.0048(3) 0.15609(15) 0.2064(7) 0.112 Uiso 1 calc R
C4 C 0.0177(3) 0.1263(2) 0.3788(7) 0.098(2) Uani 1 d .
H4 H 0.0061(3) 0.1474(2) 0.4371(7) 0.118 Uiso 1 calc R
C5 C 0.0408(2) 0.0907(2) 0.4325(5) 0.0839(14) Uani 1 d .
H5 H 0.0448(2) 0.0876(2) 0.5265(5) 0.101 Uiso 1 calc R
C6 C 0.0585(2) 0.05900(14) 0.3437(4) 0.0630(11) Uani 1 d .
C7 C 0.0825(2) 0.01832(14) 0.3732(4) 0.0588(9) Uani 1 d .
C8 C 0.0936(2) -0.0018(2) 0.4943(12) 0.0822(12) Uani 1 d .
H8 H 0.0865(2) 0.0115(2) 0.5769(12) 0.099 Uiso 1 calc R
C9 C 0.1154(2) -0.0418(2) 0.4932(6) 0.0892(14) Uani 1 d .
H9 H 0.1225(2) -0.0555(2) 0.5749(6) 0.107 Uiso 1 calc R
C10 C 0.1262(2) -0.0608(2) 0.3729(6) 0.0818(13) Uani 1 d .
H10 H 0.1407(2) -0.0877(2) 0.3732(6) 0.098 Uiso 1 calc R
C11 C 0.1163(2) -0.04136(11) 0.2495(5) 0.0674(10) Uani 1 d .
H11 H 0.1247(2) -0.05496(11) 0.1681(5) 0.081 Uiso 1 calc R
C12 C 0.0936(2) -0.00126(10) 0.2476(4) 0.0569(9) Uani 1 d .
C13 C 0.0778(2) 0.02690(12) 0.1309(4) 0.0557(9) Uani 1 d .
C14 C 0.2087(3) 0.0729(2) 0.1483(8) 0.121(2) Uani 1 d .
H14A H 0.1828(9) 0.0957(9) 0.1796(46) 0.181 Uiso 1 calc R
H14B H 0.2472(15) 0.0826(14) 0.0996(17) 0.181 Uiso 1 calc R
H14C H 0.2228(23) 0.0570(5) 0.2252(29) 0.181 Uiso 1 calc R
C15 C 0.2071(3) -0.0039(2) -0.0180(14) 0.156(5) Uani 1 d .
H15A H 0.2448(23) 0.0048(3) -0.0712(72) 0.234 Uiso 1 calc R
H15B H 0.1798(13) -0.0219(12) -0.0716(66) 0.234 Uiso 1 calc R
H15C H 0.2226(32) -0.0180(13) 0.0620(14) 0.234 Uiso 1 calc R
C16 C 0.0443(3) -0.0451(2) -0.1290(6) 0.112(2) Uani 1 d .
H16A H 0.0701(20) -0.0636(9) -0.0749(8) 0.168 Uiso 1 calc R
H16B H 0.0728(20) -0.0320(2) -0.1945(33) 0.168 Uiso 1 calc R
H16C H 0.0097(4) -0.0597(11) -0.1759(39) 0.168 Uiso 1 calc R
C17 C 0.1360(4) 0.0712(2) -0.1245(9) 0.169(4) Uani 1 d .
H17A H 0.1014(29) 0.0575(13) -0.1744(42) 0.253 Uiso 1 calc R
H17B H 0.1751(11) 0.0736(21) -0.1809(40) 0.253 Uiso 1 calc R
H17C H 0.1208(37) 0.0978(9) -0.0989(9) 0.253 Uiso 1 calc R

loop_
_atom_type_symbol
_atom_type_description
_atom_type_scat_dispersion_real
_atom_type_scat_dispersion_imag
_atom_type_scat_source
C C 0.0033 0.0016 'International Tables Vol C Tables 4.2.6.8 and 6.1.1.4'
H H 0.0000 0.0000 'International Tables Vol C Tables 4.2.6.8 and 6.1.1.4'
Si Si 0.0817 0.0704 'International Tables Vol C Tables 4.2.6.8 and 6.1.1.4'
Sn Sn -0.6537 1.4246 'International Tables Vol C Tables 4.2.6.8 and 6.1.1.4'

loop_
_geom_angle_atom_site_label_1
_geom_angle_atom_site_label_2
_geom_angle_atom_site_label_3
_geom_angle
_geom_angle_site_symmetry_1
_geom_angle_site_symmetry_3
C16 Sn1 C16 107.1(4) . 2
C16 Sn1 C13 109.2(2) . .
C16 Sn1 C13 111.0(2) 2 .
C16 Sn1 C13 111.0(2) . 2
C16 Sn1 C13 109.2(2) 2 2
C13 Sn1 C13 109.3(2) . 2
C14 Si1 C15 108.4(4) . .
C14 Si1 C17 109.2(3) . .
C15 Si1 C17 108.3(5) . .
C14 Si1 C13 107.5(2) . .
C15 Si1 C13 112.8(2) . .
C17 Si1 C13 110.6(3) . .
C2 C1 C6 120.4(4) . .
C2 C1 C13 130.6(4) . .
C6 C1 C13 108.9(4) . .
C1 C2 C3 119.1(5) . .
C4 C3 C2 120.5(5) . .
C5 C4 C3 121.5(5) . .
C4 C5 C6 118.9(5) . .
C1 C6 C5 119.6(5) . .
C1 C6 C7 110.2(4) . .
C5 C6 C7 130.2(4) . .
C8 C7 C12 120.6(5) . .
C8 C7 C6 132.0(5) . .
C12 C7 C6 107.5(4) . .
C7 C8 C9 120.0(8) . .
C10 C9 C8 119.8(7) . .
C9 C10 C11 121.7(4) . .
C10 C11 C12 119.8(4) . .
C11 C12 C7 118.2(4) . .
C11 C12 C13 131.3(4) . .
C7 C12 C13 110.5(3) . .
C12 C13 C1 102.7(3) . .
C12 C13 Si1 110.8(3) . .
C1 C13 Si1 108.5(2) . .
C12 C13 Sn1 109.9(2) . .
C1 C13 Sn1 110.7(3) . .
Si1 C13 Sn1 113.6(2) . .

loop_
_geom_bond_atom_site_label_1
_geom_bond_atom_site_label_2
_geom_bond_distance
_geom_bond_site_symmetry_2
Sn1 C16 2.146(5) .
Sn1 C16 2.146(5) 2
Sn1 C13 2.195(4) .
Sn1 C13 2.195(4) 2
Si1 C14 1.847(6) .
Si1 C15 1.859(5) .
Si1 C17 1.887(8) .
Si1 C13 1.907(4) .
C1 C2 1.378(6) .
C1 C6 1.398(6) .
C1 C13 1.511(5) .
C2 C3 1.386(7) .
C3 C4 1.373(10) .
C4 C5 1.362(8) .
C5 C6 1.404(6) .
C6 C7 1.450(6) .
C7 C8 1.376(12) .
C7 C12 1.407(5) .
C8 C9 1.385(6) .
C9 C10 1.351(8) .
C10 C11 1.382(7) .
C11 C12 1.395(5) .
C12 C13 1.504(6) .
